data_4064358
loop_
_publ_author_name
'Xiang, Li'
'Xiao, Jie'
'Deng, Liang'

_publ_section_title
;
 Synthesis, Structure, and Reactivity of Organo-Iron(II) Complexes with
 N-Heterocyclic Carbene Ligation
;
_journal_issue 7
_journal_name_full Organometallics
_journal_page_first 2018
_journal_paper_doi 10.1021/om2000663
_journal_volume 30
_journal_year 2011
_chemical_formula_sum 'C20 H38 Fe N4'
_chemical_formula_weight 390.39
_chemical_name_systematic
; 
 ? 
;
_space_group_IT_number 14
_symmetry_cell_setting monoclinic
_symmetry_space_group_name_Hall '-P 2yn'
_symmetry_space_group_name_H-M 'P 1 21/n 1'
_atom_sites_solution_hydrogens geom
_atom_sites_solution_primary direct
_atom_sites_solution_secondary difmap
_audit_creation_method SHELXL-97
_cell_angle_alpha 90.00
_cell_angle_beta 108.8050(10)
_cell_angle_gamma 90.00
_cell_formula_units_Z 4
_cell_length_a 15.3456(13)
_cell_length_b 9.3394(8)
_cell_length_c 16.8196(14)
_cell_measurement_reflns_used 3238
_cell_measurement_temperature 293(2)
_cell_measurement_theta_max 46.777
_cell_measurement_theta_min 5.057
_cell_volume 2281.9(3)
_computing_cell_refinement 'Bruker SMART'
_computing_data_collection 'Bruker SMART'
_computing_data_reduction 'Bruker SHELXTL'
_computing_molecular_graphics 'Bruker SHELXTL'
_computing_publication_material 'Bruker SHELXTL'
_computing_structure_refinement 'SHELXL-97 (Sheldrick, 1997)'
_computing_structure_solution 'SHELXS-97 (Sheldrick, 1990)'
_diffrn_ambient_temperature 293(2)
_diffrn_measured_fraction_theta_full 0.994
_diffrn_measured_fraction_theta_max 0.994
_diffrn_measurement_device_type 'CCD area detector'
_diffrn_measurement_method 'phi and omega scans'
_diffrn_radiation_monochromator graphite
_diffrn_radiation_source 'fine-focus sealed tube'
_diffrn_radiation_type MoK\a
_diffrn_radiation_wavelength 0.71073
_diffrn_reflns_av_R_equivalents 0.0486
_diffrn_reflns_av_sigmaI/netI 0.0485
_diffrn_reflns_limit_h_max 18
_diffrn_reflns_limit_h_min -18
_diffrn_reflns_limit_k_max 11
_diffrn_reflns_limit_k_min -9
_diffrn_reflns_limit_l_max 20
_diffrn_reflns_limit_l_min -20
_diffrn_reflns_number 12210
_diffrn_reflns_theta_full 26.00
_diffrn_reflns_theta_max 26.00
_diffrn_reflns_theta_min 1.56
_exptl_absorpt_coefficient_mu 0.670
_exptl_absorpt_correction_T_max 1.00000
_exptl_absorpt_correction_T_min 0.71372
_exptl_absorpt_correction_type empirical
_exptl_absorpt_process_details sadabs
_exptl_crystal_colour green
_exptl_crystal_density_diffrn 1.136
_exptl_crystal_density_method 'not measured'
_exptl_crystal_description prismatic
_exptl_crystal_F_000 848
_exptl_crystal_size_max 0.369
_exptl_crystal_size_mid 0.301
_exptl_crystal_size_min 0.237
_refine_diff_density_max 1.012
_refine_diff_density_min -0.302
_refine_diff_density_rms 0.081
_refine_ls_extinction_method none
_refine_ls_goodness_of_fit_ref 0.997
_refine_ls_hydrogen_treatment constr
_refine_ls_matrix_type full
_refine_ls_number_parameters 236
_refine_ls_number_reflns 4463
_refine_ls_number_restraints 0
_refine_ls_restrained_S_all 0.997
_refine_ls_R_factor_all 0.0798
_refine_ls_R_factor_gt 0.0622
_refine_ls_shift/su_max 0.044
_refine_ls_shift/su_mean 0.002
_refine_ls_structure_factor_coef Fsqd
_refine_ls_weighting_details 'calc w=1/[\s^2^(Fo^2^)+(0.1295P)^2^+0.0000P] where P=(Fo^2^+2Fc^2^)/3'
_refine_ls_weighting_scheme calc
_refine_ls_wR_factor_gt 0.1861
_refine_ls_wR_factor_ref 0.1970
_reflns_number_gt 3249
_reflns_number_total 4463
_reflns_threshold_expression >2sigma(I)
_cod_data_source_file om2000663_si_001.cif
_cod_data_source_block 2a
_cod_depositor_comments
;
The following automatic conversions were performed:

'_symmetry_cell_setting' value 'Monoclinic' changed to 'monoclinic'
according to /home/saulius/struct/CIF-dictionaries/cif_core.dic
dictionary named 'cif_core.dic' version 2.4.1 from 2010-06-29.

Automatic conversion script
Id: cif_fix_values 1715 2011-07-08 13:25:40Z adriana 
;
_cod_original_sg_symbol_H-M P2(1)/n
_cod_database_code 4064358

loop_
_symmetry_equiv_pos_as_xyz
'x, y, z'
'-x+1/2, y+1/2, -z+1/2'
'-x, -y, -z'
'x-1/2, -y-1/2, z-1/2'

loop_
_atom_site_label
_atom_site_type_symbol
_atom_site_fract_x
_atom_site_fract_y
_atom_site_fract_z
_atom_site_U_iso_or_equiv
_atom_site_adp_type
_atom_site_occupancy
_atom_site_symmetry_multiplicity
_atom_site_calc_flag
_atom_site_refinement_flags
Fe1 Fe 0.81919(3) 0.92319(6) 1.07121(3) 0.0482(2) Uani 1 1 d .
N1 N 0.8910(2) 0.8268(3) 0.92074(18) 0.0523(8) Uani 1 1 d .
N2 N 0.85678(19) 0.6473(3) 0.98178(17) 0.0476(7) Uani 1 1 d .
N3 N 0.60916(19) 0.8654(3) 0.98037(17) 0.0487(7) Uani 1 1 d .
N4 N 0.6453(2) 0.7785(3) 1.10303(18) 0.0481(7) Uani 1 1 d .
C1 C 0.8583(2) 0.7924(4) 0.9845(2) 0.0464(8) Uani 1 1 d .
C2 C 0.9083(3) 0.7064(5) 0.8803(2) 0.0602(10) Uani 1 1 d .
C3 C 0.8878(3) 0.5937(4) 0.9186(3) 0.0585(10) Uani 1 1 d .
C4 C 0.9459(4) 0.7134(6) 0.8072(3) 0.0912(16) Uani 1 1 d .
H4A H 0.9646 0.6195 0.7960 0.137 Uiso 1 1 calc R
H4B H 0.9979 0.7768 0.8210 0.137 Uiso 1 1 calc R
H4C H 0.8989 0.7485 0.7582 0.137 Uiso 1 1 calc R
C5 C 0.8954(4) 0.4365(5) 0.9049(3) 0.0816(14) Uani 1 1 d .
H5A H 0.8354 0.3980 0.8767 0.122 Uiso 1 1 calc R
H5B H 0.9214 0.3897 0.9582 0.122 Uiso 1 1 calc R
H5C H 0.9345 0.4210 0.8712 0.122 Uiso 1 1 calc R
C6 C 0.9067(3) 0.9753(5) 0.8995(3) 0.0671(12) Uani 1 1 d .
H6A H 0.9656 0.9803 0.8897 0.081 Uiso 1 1 calc R
H6B H 0.9104 1.0361 0.9473 0.081 Uiso 1 1 calc R
C7 C 0.8329(4) 1.0331(6) 0.8232(3) 0.0952(17) Uani 1 1 d .
H7A H 0.8271 0.9718 0.7760 0.143 Uiso 1 1 calc R
H7B H 0.8494 1.1278 0.8110 0.143 Uiso 1 1 calc R
H7C H 0.7753 1.0366 0.8341 0.143 Uiso 1 1 calc R
C8 C 0.8241(3) 0.5602(4) 1.0394(3) 0.0567(10) Uani 1 1 d .
H8A H 0.8270 0.6167 1.0886 0.068 Uiso 1 1 calc R
H8B H 0.8644 0.4783 1.0579 0.068 Uiso 1 1 calc R
C9 C 0.7270(3) 0.5085(5) 0.9989(3) 0.0740(12) Uani 1 1 d .
H9A H 0.6870 0.5891 0.9797 0.111 Uiso 1 1 calc R
H9B H 0.7077 0.4552 1.0391 0.111 Uiso 1 1 calc R
H9C H 0.7245 0.4480 0.9520 0.111 Uiso 1 1 calc R
C10 C 0.6818(2) 0.8491(3) 1.0511(2) 0.0440(8) Uani 1 1 d .
C11 C 0.5285(2) 0.8036(4) 0.9880(2) 0.0559(9) Uani 1 1 d .
C12 C 0.5517(3) 0.7492(4) 1.0654(2) 0.0559(10) Uani 1 1 d .
C13 C 0.4384(3) 0.8082(6) 0.9197(3) 0.0799(14) Uani 1 1 d .
H13A H 0.3923 0.7635 0.9386 0.120 Uiso 1 1 calc R
H13B H 0.4433 0.7581 0.8714 0.120 Uiso 1 1 calc R
H13C H 0.4216 0.9060 0.9049 0.120 Uiso 1 1 calc R
C14 C 0.4956(3) 0.6691(6) 1.1072(3) 0.0910(16) Uani 1 1 d .
H14A H 0.4316 0.6790 1.0753 0.136 Uiso 1 1 calc R
H14B H 0.5065 0.7066 1.1627 0.136 Uiso 1 1 calc R
H14C H 0.5124 0.5697 1.1107 0.136 Uiso 1 1 calc R
C15 C 0.6163(3) 0.9306(5) 0.9043(2) 0.0628(11) Uani 1 1 d .
H15A H 0.6695 0.9933 0.9191 0.075 Uiso 1 1 calc R
H15B H 0.5622 0.9889 0.8790 0.075 Uiso 1 1 calc R
C16 C 0.6251(3) 0.8250(6) 0.8414(2) 0.0782(13) Uani 1 1 d .
H16A H 0.6815 0.7725 0.8640 0.117 Uiso 1 1 calc R
H16B H 0.6254 0.8742 0.7914 0.117 Uiso 1 1 calc R
H16C H 0.5740 0.7599 0.8280 0.117 Uiso 1 1 calc R
C17 C 0.6961(3) 0.7459(5) 1.1909(2) 0.0668(12) Uani 1 1 d .
H17A H 0.7608 0.7329 1.1973 0.080 Uiso 1 1 calc R
H17B H 0.6733 0.6571 1.2066 0.080 Uiso 1 1 calc R
C18 C 0.6863(4) 0.8639(7) 1.2485(3) 0.0977(17) Uani 1 1 d .
H18A H 0.7098 0.9517 1.2337 0.147 Uiso 1 1 calc R
H18B H 0.7204 0.8395 1.3055 0.147 Uiso 1 1 calc R
H18C H 0.6225 0.8758 1.2431 0.147 Uiso 1 1 calc R
C19 C 0.8119(2) 1.1499(3) 1.0421(2) 0.0380(7) Uani 1 1 d .
H19A H 0.8724 1.1849 1.0475 0.057 Uiso 1 1 calc R
H19B H 0.7881 1.2005 1.0803 0.057 Uiso 1 1 calc R
H19C H 0.7720 1.1646 0.9856 0.057 Uiso 1 1 calc R
C20 C 0.91301(19) 0.8826(4) 1.19631(16) 0.0388(7) Uani 1 1 d .
H20A H 0.9207 0.7811 1.2051 0.058 Uiso 1 1 calc R
H20B H 0.8884 0.9229 1.2371 0.058 Uiso 1 1 calc R
H20C H 0.9716 0.9256 1.2022 0.058 Uiso 1 1 calc R

loop_
_atom_site_aniso_label
_atom_site_aniso_U_11
_atom_site_aniso_U_22
_atom_site_aniso_U_33
_atom_site_aniso_U_23
_atom_site_aniso_U_13
_atom_site_aniso_U_12
Fe1 0.0456(3) 0.0531(4) 0.0470(3) 0.0012(2) 0.0166(2) -0.0046(2)
N1 0.0517(18) 0.064(2) 0.0456(16) 0.0028(15) 0.0219(14) -0.0119(14)
N2 0.0476(17) 0.0520(18) 0.0446(16) 0.0015(13) 0.0166(13) -0.0037(13)
N3 0.0446(16) 0.0587(18) 0.0430(16) 0.0012(14) 0.0144(13) -0.0002(13)
N4 0.0443(16) 0.0573(18) 0.0449(16) 0.0020(13) 0.0172(13) -0.0038(13)
C1 0.0402(19) 0.057(2) 0.0412(18) 0.0047(15) 0.0121(15) -0.0055(15)
C2 0.058(2) 0.078(3) 0.049(2) -0.008(2) 0.0246(18) -0.014(2)
C3 0.054(2) 0.067(3) 0.054(2) -0.0119(19) 0.0171(19) -0.0068(18)
C4 0.106(4) 0.116(4) 0.072(3) -0.020(3) 0.057(3) -0.020(3)
C5 0.093(4) 0.076(3) 0.079(3) -0.022(2) 0.032(3) -0.002(2)
C6 0.079(3) 0.070(3) 0.060(3) 0.003(2) 0.034(2) -0.023(2)
C7 0.105(4) 0.092(4) 0.087(4) 0.029(3) 0.031(3) -0.005(3)
C8 0.061(2) 0.051(2) 0.062(2) 0.0134(18) 0.026(2) -0.0009(17)
C9 0.068(3) 0.061(3) 0.101(4) 0.007(2) 0.038(3) -0.010(2)
C10 0.0465(19) 0.0446(19) 0.0409(18) 0.0022(15) 0.0140(15) 0.0002(15)
C11 0.044(2) 0.071(3) 0.051(2) -0.0104(19) 0.0130(17) -0.0007(18)
C12 0.048(2) 0.066(2) 0.058(2) -0.0078(19) 0.0237(18) -0.0113(17)
C13 0.045(2) 0.119(4) 0.068(3) -0.021(3) 0.008(2) -0.001(2)
C14 0.073(3) 0.120(4) 0.089(3) -0.002(3) 0.039(3) -0.035(3)
C15 0.061(3) 0.080(3) 0.043(2) 0.0103(18) 0.0112(18) 0.002(2)
C16 0.076(3) 0.109(4) 0.050(2) -0.007(2) 0.020(2) -0.008(3)
C17 0.060(3) 0.082(3) 0.057(2) 0.021(2) 0.017(2) -0.005(2)
C18 0.109(4) 0.137(5) 0.045(3) -0.011(3) 0.023(3) -0.006(4)
C19 0.0516(19) 0.0172(14) 0.0501(18) 0.0014(12) 0.0234(15) -0.0065(12)
C20 0.0249(14) 0.069(2) 0.0176(13) 0.0146(13) 0.0004(11) -0.0118(13)

loop_
_atom_type_symbol
_atom_type_description
_atom_type_scat_dispersion_real
_atom_type_scat_dispersion_imag
_atom_type_scat_source
C C 0.0033 0.0016 'International Tables Vol C Tables 4.2.6.8 and 6.1.1.4'
H H 0.0000 0.0000 'International Tables Vol C Tables 4.2.6.8 and 6.1.1.4'
N N 0.0061 0.0033 'International Tables Vol C Tables 4.2.6.8 and 6.1.1.4'
Fe Fe 0.3463 0.8444 'International Tables Vol C Tables 4.2.6.8 and 6.1.1.4'

loop_
_geom_angle_atom_site_label_1
_geom_angle_atom_site_label_2
_geom_angle_atom_site_label_3
_geom_angle
C1 Fe1 C10 100.78(12)
C1 Fe1 C20 108.60(13)
C10 Fe1 C20 114.16(11)
C1 Fe1 C19 114.24(12)
C10 Fe1 C19 107.68(12)
C20 Fe1 C19 111.11(13)
C1 N1 C2 111.9(3)
C1 N1 C6 123.0(3)
C2 N1 C6 125.1(3)
C1 N2 C3 112.3(3)
C1 N2 C8 122.4(3)
C3 N2 C8 125.3(3)
C10 N3 C11 111.9(3)
C10 N3 C15 123.2(3)
C11 N3 C15 124.8(3)
C10 N4 C12 112.5(3)
C10 N4 C17 123.9(3)
C12 N4 C17 123.5(3)
N2 C1 N1 102.5(3)
N2 C1 Fe1 126.2(2)
N1 C1 Fe1 131.4(3)
C3 C2 N1 107.1(3)
C3 C2 C4 129.8(4)
N1 C2 C4 123.0(4)
C2 C3 N2 106.2(3)
C2 C3 C5 131.5(4)
N2 C3 C5 122.2(4)
C2 C4 H4A 109.5
C2 C4 H4B 109.5
H4A C4 H4B 109.5
C2 C4 H4C 109.5
H4A C4 H4C 109.5
H4B C4 H4C 109.5
C3 C5 H5A 109.5
C3 C5 H5B 109.5
H5A C5 H5B 109.5
C3 C5 H5C 109.5
H5A C5 H5C 109.5
H5B C5 H5C 109.5
N1 C6 C7 114.0(4)
N1 C6 H6A 108.7
C7 C6 H6A 108.8
N1 C6 H6B 108.8
C7 C6 H6B 108.8
H6A C6 H6B 107.6
C6 C7 H7A 109.5
C6 C7 H7B 109.5
H7A C7 H7B 109.5
C6 C7 H7C 109.5
H7A C7 H7C 109.5
H7B C7 H7C 109.5
N2 C8 C9 112.2(3)
N2 C8 H8A 109.2
C9 C8 H8A 109.2
N2 C8 H8B 109.2
C9 C8 H8B 109.2
H8A C8 H8B 107.9
C8 C9 H9A 109.5
C8 C9 H9B 109.5
H9A C9 H9B 109.5
C8 C9 H9C 109.5
H9A C9 H9C 109.5
H9B C9 H9C 109.5
N4 C10 N3 103.2(3)
N4 C10 Fe1 130.4(2)
N3 C10 Fe1 126.4(2)
C12 C11 N3 106.2(3)
C12 C11 C13 130.8(4)
N3 C11 C13 123.0(4)
C11 C12 N4 106.2(3)
C11 C12 C14 130.1(4)
N4 C12 C14 123.7(4)
C11 C13 H13A 109.5
C11 C13 H13B 109.5
H13A C13 H13B 109.5
C11 C13 H13C 109.5
H13A C13 H13C 109.5
H13B C13 H13C 109.5
C12 C14 H14A 109.5
C12 C14 H14B 109.5
H14A C14 H14B 109.5
C12 C14 H14C 109.5
H14A C14 H14C 109.5
H14B C14 H14C 109.5
N3 C15 C16 113.5(4)
N3 C15 H15A 108.9
C16 C15 H15A 108.9
N3 C15 H15B 108.8
C16 C15 H15B 108.9
H15A C15 H15B 107.7
C15 C16 H16A 109.5
C15 C16 H16B 109.5
H16A C16 H16B 109.5
C15 C16 H16C 109.5
H16A C16 H16C 109.5
H16B C16 H16C 109.5
N4 C17 C18 111.5(4)
N4 C17 H17A 109.3
C18 C17 H17A 109.3
N4 C17 H17B 109.3
C18 C17 H17B 109.3
H17A C17 H17B 108.0
C17 C18 H18A 109.5
C17 C18 H18B 109.5
H18A C18 H18B 109.5
C17 C18 H18C 109.5
H18A C18 H18C 109.5
H18B C18 H18C 109.5
Fe1 C19 H19A 109.5
Fe1 C19 H19B 109.5
H19A C19 H19B 109.5
Fe1 C19 H19C 109.5
H19A C19 H19C 109.5
H19B C19 H19C 109.5
Fe1 C20 H20A 109.5
Fe1 C20 H20B 109.5
H20A C20 H20B 109.5
Fe1 C20 H20C 109.5
H20A C20 H20C 109.5
H20B C20 H20C 109.5

loop_
_geom_bond_atom_site_label_1
_geom_bond_atom_site_label_2
_geom_bond_distance
Fe1 C1 2.132(3)
Fe1 C10 2.140(3)
Fe1 C20 2.166(3)
Fe1 C19 2.168(3)
N1 C1 1.361(4)
N1 C2 1.383(5)
N1 C6 1.471(5)
N2 C1 1.356(4)
N2 C3 1.390(5)
N2 C8 1.472(4)
N3 C10 1.351(4)
N3 C11 1.407(4)
N3 C15 1.453(5)
N4 C10 1.351(4)
N4 C12 1.398(5)
N4 C17 1.463(5)
C2 C3 1.322(6)
C2 C4 1.519(5)
C3 C5 1.497(5)
C4 H4A 0.9600
C4 H4B 0.9600
C4 H4C 0.9600
C5 H5A 0.9600
C5 H5B 0.9600
C5 H5C 0.9600
C6 C7 1.512(7)
C6 H6A 0.9700
C6 H6B 0.9700
C7 H7A 0.9600
C7 H7B 0.9600
C7 H7C 0.9600
C8 C9 1.504(6)
C8 H8A 0.9700
C8 H8B 0.9700
C9 H9A 0.9600
C9 H9B 0.9600
C9 H9C 0.9600
C11 C12 1.335(5)
C11 C13 1.486(5)
C12 C14 1.478(5)
C13 H13A 0.9600
C13 H13B 0.9600
C13 H13C 0.9600
C14 H14A 0.9600
C14 H14B 0.9600
C14 H14C 0.9600
C15 C16 1.483(6)
C15 H15A 0.9700
C15 H15B 0.9700
C16 H16A 0.9600
C16 H16B 0.9600
C16 H16C 0.9600
C17 C18 1.507(6)
C17 H17A 0.9700
C17 H17B 0.9700
C18 H18A 0.9600
C18 H18B 0.9600
C18 H18C 0.9600
C19 H19A 0.9600
C19 H19B 0.9600
C19 H19C 0.9600
C20 H20A 0.9600
C20 H20B 0.9600
C20 H20C 0.9600

loop_
_geom_torsion_atom_site_label_1
_geom_torsion_atom_site_label_2
_geom_torsion_atom_site_label_3
_geom_torsion_atom_site_label_4
_geom_torsion
C3 N2 C1 N1 0.1(4)
C8 N2 C1 N1 -178.9(3)
C3 N2 C1 Fe1 -179.1(2)
C8 N2 C1 Fe1 1.9(5)
C2 N1 C1 N2 0.4(4)
C6 N1 C1 N2 -178.9(3)
C2 N1 C1 Fe1 179.5(3)
C6 N1 C1 Fe1 0.3(5)
C10 Fe1 C1 N2 -56.0(3)
C20 Fe1 C1 N2 64.3(3)
C19 Fe1 C1 N2 -171.1(3)
C10 Fe1 C1 N1 125.1(3)
C20 Fe1 C1 N1 -114.7(3)
C19 Fe1 C1 N1 9.9(4)
C1 N1 C2 C3 -0.7(4)
C6 N1 C2 C3 178.5(4)
C1 N1 C2 C4 -179.6(4)
C6 N1 C2 C4 -0.4(6)
N1 C2 C3 N2 0.7(4)
C4 C2 C3 N2 179.5(4)
N1 C2 C3 C5 -177.5(4)
C4 C2 C3 C5 1.2(8)
C1 N2 C3 C2 -0.6(4)
C8 N2 C3 C2 178.4(3)
C1 N2 C3 C5 177.9(4)
C8 N2 C3 C5 -3.1(6)
C1 N1 C6 C7 -102.5(4)
C2 N1 C6 C7 78.4(5)
C1 N2 C8 C9 100.1(4)
C3 N2 C8 C9 -78.8(5)
C12 N4 C10 N3 0.7(4)
C17 N4 C10 N3 -174.8(3)
C12 N4 C10 Fe1 -180.0(3)
C17 N4 C10 Fe1 4.5(5)
C11 N3 C10 N4 -0.8(4)
C15 N3 C10 N4 -176.9(3)
C11 N3 C10 Fe1 179.9(2)
C15 N3 C10 Fe1 3.7(5)
C1 Fe1 C10 N4 114.3(3)
C20 Fe1 C10 N4 -1.9(4)
C19 Fe1 C10 N4 -125.7(3)
C1 Fe1 C10 N3 -66.5(3)
C20 Fe1 C10 N3 177.3(3)
C19 Fe1 C10 N3 53.5(3)
C10 N3 C11 C12 0.6(4)
C15 N3 C11 C12 176.6(3)
C10 N3 C11 C13 179.1(4)
C15 N3 C11 C13 -4.8(6)
N3 C11 C12 N4 -0.1(4)
C13 C11 C12 N4 -178.5(4)
N3 C11 C12 C14 -178.3(4)
C13 C11 C12 C14 3.3(8)
C10 N4 C12 C11 -0.4(4)
C17 N4 C12 C11 175.2(4)
C10 N4 C12 C14 178.0(4)
C17 N4 C12 C14 -6.5(6)
C10 N3 C15 C16 97.2(5)
C11 N3 C15 C16 -78.4(5)
C10 N4 C17 C18 90.2(5)
C12 N4 C17 C18 -84.8(5)
